data_2227312
loop_
_publ_author_name
'Fun, Hoong-Kun'
'Goh, Jia Hao'
'Yu, Haitao'
'Zhang, Yan'

_publ_section_title
;
 (<i>Z</i>)-1-Acetyl-3-[2-oxo-1-phenyl-2-(3-pyridyl)ethylidene]indolin-2-one
;
_journal_coeditor_code CI5150
_journal_issue 9
_journal_name_full 'Acta Crystallographica Section E'
_journal_page_first o2232
_journal_page_last o2233
_journal_paper_doi 10.1107/S1600536810030874
_journal_volume 66
_journal_year 2010
_chemical_formula_iupac 'C23 H16 N2 O3'
_chemical_formula_moiety 'C23 H16 N2 O3'
_chemical_formula_sum 'C23 H16 N2 O3'
_chemical_formula_weight 368.38
_chemical_name_systematic
;
(<i>Z</i>)-1-Acetyl-3-[2-oxo-1-phenyl-2-(3-pyridyl)ethylidene]indolin-2-one
;
_space_group_IT_number 2
_symmetry_cell_setting triclinic
_symmetry_space_group_name_Hall '-P 1'
_symmetry_space_group_name_H-M 'P -1'
_atom_sites_solution_hydrogens geom
_atom_sites_solution_primary direct
_atom_sites_solution_secondary difmap
_audit_creation_method SHELXL-97
_cell_angle_alpha 84.804(7)
_cell_angle_beta 87.064(7)
_cell_angle_gamma 76.843(6)
_cell_formula_units_Z 2
_cell_length_a 7.9259(19)
_cell_length_b 9.086(2)
_cell_length_c 12.431(3)
_cell_measurement_reflns_used 7658
_cell_measurement_temperature 100.00(10)
_cell_measurement_theta_max 32.12
_cell_measurement_theta_min 2.31
_cell_volume 867.7(4)
_computing_cell_refinement 'SAINT (Bruker, 2009)'
_computing_data_collection 'APEX2 (Bruker, 2009)'
_computing_data_reduction 'SAINT (Bruker, 2009)'
_computing_molecular_graphics 'SHELXTL (Sheldrick, 2008)'
_computing_publication_material 'SHELXTL (Sheldrick, 2008) and PLATON (Spek, 2009)'
_computing_structure_refinement 'SHELXTL (Sheldrick, 2008)'
_computing_structure_solution 'SHELXTL (Sheldrick, 2008)'
_diffrn_ambient_temperature 100.00(10)
_diffrn_measured_fraction_theta_full 0.993
_diffrn_measured_fraction_theta_max 0.993
_diffrn_measurement_device_type
;
Bruker APEXII DUO CCD area-detector
;
_diffrn_measurement_method '\f and \w scans'
_diffrn_radiation_monochromator graphite
_diffrn_radiation_source 'fine-focus sealed tube'
_diffrn_radiation_type MoK\a
_diffrn_radiation_wavelength 0.71073
_diffrn_reflns_av_R_equivalents 0.0283
_diffrn_reflns_av_sigmaI/netI 0.0252
_diffrn_reflns_limit_h_max 11
_diffrn_reflns_limit_h_min -11
_diffrn_reflns_limit_k_max 12
_diffrn_reflns_limit_k_min -12
_diffrn_reflns_limit_l_max 17
_diffrn_reflns_limit_l_min -17
_diffrn_reflns_number 19600
_diffrn_reflns_theta_full 30.00
_diffrn_reflns_theta_max 30.00
_diffrn_reflns_theta_min 1.65
_diffrn_standards_number 0
_exptl_absorpt_coefficient_mu 0.095
_exptl_absorpt_correction_T_max 0.9847
_exptl_absorpt_correction_T_min 0.9784
_exptl_absorpt_correction_type multi-scan
_exptl_absorpt_process_details '(<i>SADABS</i>; Bruker, 2009)'
_exptl_crystal_colour yellow
_exptl_crystal_density_diffrn 1.410
_exptl_crystal_density_method 'not measured'
_exptl_crystal_description block
_exptl_crystal_F_000 384
_exptl_crystal_size_max 0.231
_exptl_crystal_size_mid 0.187
_exptl_crystal_size_min 0.163
_refine_diff_density_max 0.437
_refine_diff_density_min -0.197
_refine_ls_extinction_method none
_refine_ls_goodness_of_fit_ref 1.035
_refine_ls_hydrogen_treatment constr
_refine_ls_matrix_type full
_refine_ls_number_parameters 254
_refine_ls_number_reflns 5017
_refine_ls_number_restraints 0
_refine_ls_restrained_S_all 1.035
_refine_ls_R_factor_all 0.0486
_refine_ls_R_factor_gt 0.0399
_refine_ls_shift/su_max 0.000
_refine_ls_shift/su_mean 0.000
_refine_ls_structure_factor_coef Fsqd
_refine_ls_weighting_details 'calc w=1/[\s^2^(Fo^2^)+(0.0637P)^2^+0.2808P] where P=(Fo^2^+2Fc^2^)/3'
_refine_ls_weighting_scheme calc
_refine_ls_wR_factor_gt 0.1082
_refine_ls_wR_factor_ref 0.1156
_reflns_number_gt 4237
_reflns_number_total 5017
_reflns_threshold_expression I>2\s(I)
_cod_data_source_file ci5150.cif
_cod_data_source_block I
_cod_database_code 2227312
_cod_database_fobs_code 2227312

loop_
_symmetry_equiv_pos_as_xyz
'x, y, z'
'-x, -y, -z'

loop_
_atom_site_type_symbol
_atom_site_label
_atom_site_fract_x
_atom_site_fract_y
_atom_site_fract_z
_atom_site_U_iso_or_equiv
_atom_site_adp_type
_atom_site_calc_flag
_atom_site_refinement_flags
_atom_site_occupancy
_atom_site_disorder_assembly
_atom_site_disorder_group
O O1 0.74656(11) 0.64928(9) 0.08150(6) 0.01988(17) Uani d . 1 . .
O O2 0.94194(10) 0.51863(9) 0.29214(7) 0.01842(17) Uani d . 1 . .
O O3 0.61891(12) 0.98853(10) -0.16758(7) 0.02319(19) Uani d . 1 . .
N N1 0.72823(12) 0.89175(10) -0.00538(7) 0.01472(18) Uani d . 1 . .
N N2 0.48355(13) 0.38455(11) 0.38814(8) 0.0208(2) Uani d . 1 . .
C C1 0.80969(13) 1.00838(12) 0.13505(8) 0.01429(19) Uani d . 1 . .
C C2 0.86200(14) 1.12405(12) 0.18121(9) 0.0175(2) Uani d . 1 . .
H H2A 0.8958 1.1110 0.2526 0.021 Uiso calc R 1 . .
C C3 0.86325(15) 1.25906(13) 0.11949(10) 0.0200(2) Uani d . 1 . .
H H3A 0.8961 1.3375 0.1501 0.024 Uiso calc R 1 . .
C C4 0.81564(16) 1.27772(13) 0.01211(10) 0.0220(2) Uani d . 1 . .
H H4A 0.8160 1.3692 -0.0279 0.026 Uiso calc R 1 . .
C C5 0.76744(15) 1.16211(13) -0.03661(9) 0.0199(2) Uani d . 1 . .
H H5A 0.7379 1.1742 -0.1088 0.024 Uiso calc R 1 . .
C C6 0.76495(13) 1.02835(12) 0.02614(8) 0.0149(2) Uani d . 1 . .
C C7 0.75826(13) 0.77964(12) 0.08245(8) 0.01466(19) Uani d . 1 . .
C C8 0.79925(13) 0.85485(11) 0.17647(8) 0.01383(19) Uani d . 1 . .
C C9 0.80773(13) 0.78123(11) 0.27615(8) 0.01317(19) Uani d . 1 . .
C C10 0.80593(13) 0.61403(11) 0.29125(8) 0.01361(19) Uani d . 1 . .
C C11 0.63598(13) 0.57473(11) 0.31789(8) 0.01344(19) Uani d . 1 . .
C C12 0.47958(14) 0.67902(12) 0.29924(9) 0.0165(2) Uani d . 1 . .
H H12A 0.4784 0.7776 0.2711 0.020 Uiso calc R 1 . .
C C13 0.32642(14) 0.63324(13) 0.32333(9) 0.0187(2) Uani d . 1 . .
H H13A 0.2201 0.6996 0.3104 0.022 Uiso calc R 1 . .
C C14 0.33486(14) 0.48613(13) 0.36719(9) 0.0192(2) Uani d . 1 . .
H H14A 0.2312 0.4559 0.3831 0.023 Uiso calc R 1 . .
C C15 0.63067(14) 0.42976(12) 0.36275(9) 0.0170(2) Uani d . 1 . .
H H15A 0.7352 0.3606 0.3757 0.020 Uiso calc R 1 . .
C C16 0.80906(13) 0.84819(11) 0.38002(8) 0.01300(19) Uani d . 1 . .
C C17 0.90394(13) 0.76491(12) 0.46632(8) 0.0148(2) Uani d . 1 . .
H H17A 0.9728 0.6691 0.4568 0.018 Uiso calc R 1 . .
C C18 0.89565(14) 0.82461(12) 0.56573(9) 0.0164(2) Uani d . 1 . .
H H18A 0.9591 0.7688 0.6226 0.020 Uiso calc R 1 . .
C C19 0.79292(14) 0.96743(12) 0.58082(9) 0.0173(2) Uani d . 1 . .
H H19A 0.7894 1.0079 0.6472 0.021 Uiso calc R 1 . .
C C20 0.69532(14) 1.04977(12) 0.49644(9) 0.0169(2) Uani d . 1 . .
H H20A 0.6253 1.1448 0.5068 0.020 Uiso calc R 1 . .
C C21 0.70218(13) 0.99052(12) 0.39705(9) 0.0150(2) Uani d . 1 . .
H H21A 0.6355 1.0455 0.3412 0.018 Uiso calc R 1 . .
C C22 0.66296(14) 0.87655(13) -0.10556(9) 0.0168(2) Uani d . 1 . .
C C23 0.65025(17) 0.72265(14) -0.13229(10) 0.0238(2) Uani d . 1 . .
H H23D 0.6085 0.7288 -0.2041 0.036 Uiso calc R 1 . .
H H23A 0.5715 0.6849 -0.0817 0.036 Uiso calc R 1 . .
H H23B 0.7626 0.6552 -0.1283 0.036 Uiso calc R 1 . .

loop_
_atom_site_aniso_label
_atom_site_aniso_U_11
_atom_site_aniso_U_22
_atom_site_aniso_U_33
_atom_site_aniso_U_12
_atom_site_aniso_U_13
_atom_site_aniso_U_23
O1 0.0294(4) 0.0142(4) 0.0177(4) -0.0079(3) -0.0024(3) -0.0016(3)
O2 0.0157(3) 0.0153(4) 0.0234(4) -0.0011(3) -0.0024(3) -0.0019(3)
O3 0.0304(4) 0.0212(4) 0.0168(4) -0.0038(3) -0.0049(3) 0.0021(3)
N1 0.0193(4) 0.0125(4) 0.0125(4) -0.0037(3) -0.0008(3) -0.0007(3)
N2 0.0205(5) 0.0161(4) 0.0260(5) -0.0057(4) -0.0015(4) 0.0014(4)
C1 0.0149(4) 0.0134(4) 0.0147(5) -0.0037(4) 0.0014(3) -0.0010(3)
C2 0.0196(5) 0.0168(5) 0.0175(5) -0.0067(4) 0.0016(4) -0.0029(4)
C3 0.0230(5) 0.0148(5) 0.0239(6) -0.0076(4) 0.0035(4) -0.0038(4)
C4 0.0262(6) 0.0145(5) 0.0250(6) -0.0062(4) 0.0030(4) 0.0016(4)
C5 0.0248(5) 0.0167(5) 0.0176(5) -0.0048(4) 0.0002(4) 0.0017(4)
C6 0.0166(4) 0.0132(4) 0.0147(5) -0.0035(4) 0.0015(3) -0.0017(4)
C7 0.0167(4) 0.0141(4) 0.0130(4) -0.0033(4) -0.0004(3) -0.0008(4)
C8 0.0150(4) 0.0129(4) 0.0141(5) -0.0038(3) -0.0006(3) -0.0017(3)
C9 0.0121(4) 0.0126(4) 0.0151(5) -0.0032(3) -0.0010(3) -0.0015(3)
C10 0.0157(4) 0.0128(4) 0.0122(4) -0.0028(4) -0.0022(3) -0.0006(3)
C11 0.0149(4) 0.0126(4) 0.0131(4) -0.0035(4) -0.0015(3) -0.0009(3)
C12 0.0168(5) 0.0135(4) 0.0182(5) -0.0022(4) -0.0006(4) 0.0017(4)
C13 0.0142(4) 0.0191(5) 0.0213(5) -0.0015(4) -0.0010(4) 0.0013(4)
C14 0.0177(5) 0.0207(5) 0.0204(5) -0.0074(4) -0.0001(4) -0.0010(4)
C15 0.0159(5) 0.0129(4) 0.0213(5) -0.0020(4) -0.0024(4) 0.0007(4)
C16 0.0136(4) 0.0130(4) 0.0130(4) -0.0048(3) -0.0002(3) -0.0004(3)
C17 0.0154(4) 0.0135(4) 0.0154(5) -0.0031(4) -0.0007(4) -0.0003(4)
C18 0.0181(5) 0.0175(5) 0.0138(5) -0.0047(4) -0.0028(4) 0.0009(4)
C19 0.0213(5) 0.0176(5) 0.0139(5) -0.0059(4) 0.0013(4) -0.0028(4)
C20 0.0194(5) 0.0138(4) 0.0169(5) -0.0026(4) 0.0025(4) -0.0024(4)
C21 0.0159(4) 0.0139(4) 0.0145(5) -0.0030(4) -0.0004(3) 0.0006(4)
C22 0.0169(5) 0.0194(5) 0.0136(5) -0.0023(4) 0.0002(4) -0.0030(4)
C23 0.0328(6) 0.0205(5) 0.0189(5) -0.0051(5) -0.0066(4) -0.0047(4)

loop_
_atom_type_symbol
_atom_type_description
_atom_type_scat_dispersion_real
_atom_type_scat_dispersion_imag
_atom_type_scat_source
C C 0.0033 0.0016 'International Tables Vol C Tables 4.2.6.8 and 6.1.1.4'
H H 0.0000 0.0000 'International Tables Vol C Tables 4.2.6.8 and 6.1.1.4'
N N 0.0061 0.0033 'International Tables Vol C Tables 4.2.6.8 and 6.1.1.4'
O O 0.0106 0.0060 'International Tables Vol C Tables 4.2.6.8 and 6.1.1.4'

loop_
_geom_angle_atom_site_label_1
_geom_angle_atom_site_label_2
_geom_angle_atom_site_label_3
_geom_angle_site_symmetry_1
_geom_angle_site_symmetry_3
_geom_angle
_geom_angle_publ_flag
C22 N1 C7 . . 126.23(9) ?
C22 N1 C6 . . 124.62(9) ?
C7 N1 C6 . . 109.05(8) ?
C15 N2 C14 . . 116.88(10) ?
C2 C1 C6 . . 119.44(10) ?
C2 C1 C8 . . 132.38(10) ?
C6 C1 C8 . . 108.08(9) ?
C3 C2 C1 . . 119.30(10) ?
C3 C2 H2A . . 120.3 ?
C1 C2 H2A . . 120.3 ?
C2 C3 C4 . . 120.41(10) ?
C2 C3 H3A . . 119.8 ?
C4 C3 H3A . . 119.8 ?
C3 C4 C5 . . 121.29(10) ?
C3 C4 H4A . . 119.4 ?
C5 C4 H4A . . 119.4 ?
C6 C5 C4 . . 117.78(11) ?
C6 C5 H5A . . 121.1 ?
C4 C5 H5A . . 121.1 ?
C5 C6 C1 . . 121.74(10) ?
C5 C6 N1 . . 128.68(10) ?
C1 C6 N1 . . 109.51(9) ?
O1 C7 N1 . . 126.06(10) ?
O1 C7 C8 . . 127.05(10) ?
N1 C7 C8 . . 106.84(9) ?
C9 C8 C1 . . 133.76(10) ?
C9 C8 C7 . . 119.91(10) ?
C1 C8 C7 . . 106.16(9) ?
C8 C9 C16 . . 126.82(10) ?
C8 C9 C10 . . 120.64(9) ?
C16 C9 C10 . . 112.44(9) ?
O2 C10 C11 . . 122.38(10) ?
O2 C10 C9 . . 120.09(9) ?
C11 C10 C9 . . 117.10(9) ?
C15 C11 C12 . . 118.37(10) ?
C15 C11 C10 . . 119.66(9) ?
C12 C11 C10 . . 121.97(9) ?
C13 C12 C11 . . 118.78(10) ?
C13 C12 H12A . . 120.6 ?
C11 C12 H12A . . 120.6 ?
C12 C13 C14 . . 118.45(10) ?
C12 C13 H13A . . 120.8 ?
C14 C13 H13A . . 120.8 ?
N2 C14 C13 . . 123.95(10) ?
N2 C14 H14A . . 118.0 ?
C13 C14 H14A . . 118.0 ?
N2 C15 C11 . . 123.54(10) ?
N2 C15 H15A . . 118.2 ?
C11 C15 H15A . . 118.2 ?
C17 C16 C21 . . 118.84(10) ?
C17 C16 C9 . . 120.64(9) ?
C21 C16 C9 . . 120.24(9) ?
C18 C17 C16 . . 120.34(10) ?
C18 C17 H17A . . 119.8 ?
C16 C17 H17A . . 119.8 ?
C17 C18 C19 . . 120.29(10) ?
C17 C18 H18A . . 119.9 ?
C19 C18 H18A . . 119.9 ?
C18 C19 C20 . . 119.87(10) ?
C18 C19 H19A . . 120.1 ?
C20 C19 H19A . . 120.1 ?
C21 C20 C19 . . 120.17(10) ?
C21 C20 H20A . . 119.9 ?
C19 C20 H20A . . 119.9 ?
C20 C21 C16 . . 120.45(10) ?
C20 C21 H21A . . 119.8 ?
C16 C21 H21A . . 119.8 ?
O3 C22 N1 . . 119.12(10) ?
O3 C22 C23 . . 122.22(10) ?
N1 C22 C23 . . 118.65(10) ?
C22 C23 H23D . . 109.5 ?
C22 C23 H23A . . 109.5 ?
H23D C23 H23A . . 109.5 ?
C22 C23 H23B . . 109.5 ?
H23D C23 H23B . . 109.5 ?
H23A C23 H23B . . 109.5 ?

loop_
_geom_bond_atom_site_label_1
_geom_bond_atom_site_label_2
_geom_bond_site_symmetry_2
_geom_bond_distance
_geom_bond_publ_flag
O1 C7 . 1.2100(13) ?
O2 C10 . 1.2196(13) ?
O3 C22 . 1.2146(14) ?
N1 C22 . 1.4027(14) ?
N1 C7 . 1.4146(13) ?
N1 C6 . 1.4293(14) ?
N2 C15 . 1.3360(15) ?
N2 C14 . 1.3421(15) ?
C1 C2 . 1.3920(15) ?
C1 C6 . 1.4025(15) ?
C1 C8 . 1.4614(14) ?
C2 C3 . 1.3884(16) ?
C2 H2A . 0.93 ?
C3 C4 . 1.3909(17) ?
C3 H3A . 0.93 ?
C4 C5 . 1.3920(17) ?
C4 H4A . 0.93 ?
C5 C6 . 1.3868(15) ?
C5 H5A . 0.93 ?
C7 C8 . 1.4911(14) ?
C8 C9 . 1.3510(14) ?
C9 C16 . 1.4779(14) ?
C9 C10 . 1.5169(15) ?
C10 C11 . 1.4844(15) ?
C11 C15 . 1.3919(15) ?
C11 C12 . 1.3940(14) ?
C12 C13 . 1.3807(15) ?
C12 H12A . 0.93 ?
C13 C14 . 1.3854(16) ?
C13 H13A . 0.93 ?
C14 H14A . 0.93 ?
C15 H15A . 0.93 ?
C16 C17 . 1.4020(14) ?
C16 C21 . 1.4026(14) ?
C17 C18 . 1.3866(15) ?
C17 H17A . 0.93 ?
C18 C19 . 1.3890(15) ?
C18 H18A . 0.93 ?
C19 C20 . 1.3914(15) ?
C19 H19A . 0.93 ?
C20 C21 . 1.3855(15) ?
C20 H20A . 0.93 ?
C21 H21A . 0.93 ?
C22 C23 . 1.4925(16) ?
C23 H23D . 0.96 ?
C23 H23A . 0.96 ?
C23 H23B . 0.96 ?

loop_
_geom_hbond_atom_site_label_D
_geom_hbond_atom_site_label_H
_geom_hbond_atom_site_label_A
_geom_hbond_site_symmetry_A
_geom_hbond_distance_DH
_geom_hbond_distance_HA
_geom_hbond_distance_DA
_geom_hbond_angle_DHA
_geom_hbond_publ_flag
C12 H12A O3 2_675 0.93 2.37 3.2518(16) 158 yes
C14 H14A O2 1_455 0.93 2.53 3.2381(16) 133 yes
C20 H20A N2 1_565 0.93 2.58 3.3238(17) 137 yes

loop_
_geom_torsion_atom_site_label_1
_geom_torsion_atom_site_label_2
_geom_torsion_atom_site_label_3
_geom_torsion_atom_site_label_4
_geom_torsion_site_symmetry_1
_geom_torsion_site_symmetry_2
_geom_torsion_site_symmetry_3
_geom_torsion_site_symmetry_4
_geom_torsion
_geom_torsion_publ_flag
C6 C1 C2 C3 . . . . 2.16(16) ?
C8 C1 C2 C3 . . . . 177.86(11) ?
C1 C2 C3 C4 . . . . -1.10(17) ?
C2 C3 C4 C5 . . . . -0.66(18) ?
C3 C4 C5 C6 . . . . 1.30(17) ?
C4 C5 C6 C1 . . . . -0.20(17) ?
C4 C5 C6 N1 . . . . -176.92(10) ?
C2 C1 C6 C5 . . . . -1.54(16) ?
C8 C1 C6 C5 . . . . -178.19(10) ?
C2 C1 C6 N1 . . . . 175.75(9) ?
C8 C1 C6 N1 . . . . -0.91(12) ?
C22 N1 C6 C5 . . . . -9.52(17) ?
C7 N1 C6 C5 . . . . 173.99(11) ?
C22 N1 C6 C1 . . . . 173.44(9) ?
C7 N1 C6 C1 . . . . -3.05(12) ?
C22 N1 C7 O1 . . . . 6.86(17) ?
C6 N1 C7 O1 . . . . -176.72(10) ?
C22 N1 C7 C8 . . . . -170.80(9) ?
C6 N1 C7 C8 . . . . 5.61(11) ?
C2 C1 C8 C9 . . . . 13.1(2) ?
C6 C1 C8 C9 . . . . -170.79(11) ?
C2 C1 C8 C7 . . . . -171.80(11) ?
C6 C1 C8 C7 . . . . 4.26(11) ?
O1 C7 C8 C9 . . . . -7.79(17) ?
N1 C7 C8 C9 . . . . 169.84(9) ?
O1 C7 C8 C1 . . . . 176.33(11) ?
N1 C7 C8 C1 . . . . -6.04(11) ?
C1 C8 C9 C16 . . . . 8.63(19) ?
C7 C8 C9 C16 . . . . -165.88(9) ?
C1 C8 C9 C10 . . . . -175.20(10) ?
C7 C8 C9 C10 . . . . 10.28(15) ?
C8 C9 C10 O2 . . . . 91.78(13) ?
C16 C9 C10 O2 . . . . -91.54(12) ?
C8 C9 C10 C11 . . . . -95.54(12) ?
C16 C9 C10 C11 . . . . 81.14(11) ?
O2 C10 C11 C15 . . . . 10.99(16) ?
C9 C10 C11 C15 . . . . -161.52(10) ?
O2 C10 C11 C12 . . . . -168.92(10) ?
C9 C10 C11 C12 . . . . 18.58(15) ?
C15 C11 C12 C13 . . . . -1.65(16) ?
C10 C11 C12 C13 . . . . 178.26(10) ?
C11 C12 C13 C14 . . . . 1.31(16) ?
C15 N2 C14 C13 . . . . -1.21(18) ?
C12 C13 C14 N2 . . . . 0.14(18) ?
C14 N2 C15 C11 . . . . 0.83(17) ?
C12 C11 C15 N2 . . . . 0.58(17) ?
C10 C11 C15 N2 . . . . -179.33(10) ?
C8 C9 C16 C17 . . . . -146.10(11) ?
C10 C9 C16 C17 . . . . 37.46(13) ?
C8 C9 C16 C21 . . . . 40.03(15) ?
C10 C9 C16 C21 . . . . -136.40(10) ?
C21 C16 C17 C18 . . . . -1.83(15) ?
C9 C16 C17 C18 . . . . -175.78(9) ?
C16 C17 C18 C19 . . . . 0.13(16) ?
C17 C18 C19 C20 . . . . 1.24(16) ?
C18 C19 C20 C21 . . . . -0.87(17) ?
C19 C20 C21 C16 . . . . -0.86(16) ?
C17 C16 C21 C20 . . . . 2.19(15) ?
C9 C16 C21 C20 . . . . 176.17(10) ?
C7 N1 C22 O3 . . . . 168.91(10) ?
C6 N1 C22 O3 . . . . -6.97(16) ?
C7 N1 C22 C23 . . . . -11.15(16) ?
C6 N1 C22 C23 . . . . 172.96(10) ?

loop_
_cod_related_entry_id
_cod_related_entry_database
_cod_related_entry_code
1 ChemSpider 30656200
